data_1100973
loop_
_publ_author_name
'David B. Mitzi'

_publ_contact_author_address
;IBM T. J. Watson Research Center
P.O. Box 218
Yorktown Heights, NY  10598
;
_publ_contact_author_email dmitzi@us.ibm.com
_publ_contact_author_fax 914-945-2141
_publ_contact_author_name 'Dr. David B. Mitzi'
_publ_contact_author_phone 914-945-4176
_publ_section_title
;
Synthesis, Structure, and Thermal Properties of Soluble Hydrazinium
Germanium(IV) and Tin(IV) Selenide Salts
;
_journal_name_full 'Inorganic Chemistry'
_journal_page_first 3755
_journal_page_last 3761
_journal_paper_doi 10.1021/ic048276l
_journal_volume 44
_journal_year 2005
_chemical_formula_moiety 'N8 H20 Ge2 Se6'
_chemical_formula_sum 'Ge2 H20 N8 Se6'
_chemical_formula_weight 751.14
_chemical_name_common 'hydrazinium germanium(IV) selenide'
_chemical_name_systematic 'hydrazinium germanium(IV) selenide'
_space_group_IT_number 110
_symmetry_cell_setting tetragonal
_symmetry_Int_Tables_number 110
_symmetry_space_group_name_Hall 'I 4bw -2c'
_symmetry_space_group_name_H-M 'I 41 c d'
_cell_angle_alpha 90.0
_cell_angle_beta 90.0
_cell_angle_gamma 90.0
_cell_formula_units_Z 8
_cell_length_a 12.7080(12)
_cell_length_b 12.7080(12)
_cell_length_c 21.9553(20)
_cell_measurement_reflns_used 24
_cell_measurement_temperature 293
_cell_measurement_theta_max 25.00
_cell_measurement_theta_min 20.00
_cell_volume 3545.6(6)
_computing_data_reduction 'NRCVAX DATRD2'
_computing_molecular_graphics NRCVAX
_computing_publication_material 'NRCVAX TABLES Jan 94 Version'
_computing_structure_refinement 'NRCVAX LSTSQ'
_computing_structure_solution 'NRCVAX SOLVER'
_diffrn_ambient_temperature 293
_diffrn_measurement_device 'SMART 1000'
_diffrn_measurement_method CCD
_diffrn_radiation_probe x-ray
_diffrn_radiation_type 'Molybdenum K\a'
_diffrn_radiation_wavelength 0.70930
_diffrn_reflns_av_R_equivalents 0.025
_diffrn_reflns_limit_h_max 16
_diffrn_reflns_limit_h_min -3
_diffrn_reflns_limit_k_max 11
_diffrn_reflns_limit_k_min -3
_diffrn_reflns_limit_l_max 28
_diffrn_reflns_limit_l_min 0
_diffrn_reflns_number 17454
_diffrn_reflns_theta_max 27.44
_diffrn_reflns_theta_min 0.00
_diffrn_source 'xray tube'
_diffrn_source_type 'Bruker SMART 1000'
_exptl_absorpt_coefficient_mu 15.70
_exptl_absorpt_correction_type empirical
_exptl_absorpt_process_details SADABS
_exptl_crystal_colour 'pale yellow'
_exptl_crystal_density_diffrn 2.814
_exptl_crystal_density_method 'not measured'
_exptl_crystal_description 'irregular block'
_exptl_crystal_F_000 2754.72
_exptl_crystal_size_max 0.18
_exptl_crystal_size_mid 0.05
_exptl_crystal_size_min 0.03
_refine_diff_density_max 0.53
_refine_diff_density_min -0.39
_refine_ls_abs_structure_Flack -.016(83)
_refine_ls_extinction_coef 922(137)
_refine_ls_extinction_method Larson
_refine_ls_goodness_of_fit_obs 0.98
_refine_ls_matrix_type full
_refine_ls_number_parameters 115
_refine_ls_number_reflns 880
_refine_ls_R_factor_all 0.019
_refine_ls_R_factor_obs 0.019
_refine_ls_shift/esd_max 0.000
_refine_ls_structure_factor_coef F
_refine_ls_weighting_details 'calc w=1/(\s^2^(F)+0.0003F^2^)'
_refine_ls_weighting_scheme calc
_refine_ls_wR_factor_all 0.027
_refine_ls_wR_factor_obs 0.027
_reflns_number_observed 1726
_reflns_number_total 2031
_reflns_observed_criterion 'Inet > 2.0\s(Inet)'
_cod_data_source_file ic048276lsi20050307_015625_2.cif
_cod_data_source_block hydgese
_cod_original_cell_volume 3545.6(5)
_cod_original_formula_sum 'N8 H20 Ge2 Se6'
_cod_database_code 1100973

loop_
_symmetry_equiv_pos_as_xyz
x,y,z
1/2+x,1/2+y,1/2+z
-y,1/2+x,1/4+z
1/2-y,x,3/4+z
1/2-x,1/2-y,1/2+z
-x,-y,z
1/2+y,-x,3/4+z
y,1/2-x,1/4+z
-x,y,1/2+z
1/2-x,1/2+y,z
y,1/2+x,3/4+z
1/2+y,x,1/4+z
1/2+x,1/2-y,z
x,-y,1/2+z
1/2-y,-x,1/4+z
-y,1/2-x,3/4+z

loop_
_atom_site_aniso_label
_atom_site_aniso_U_11
_atom_site_aniso_U_22
_atom_site_aniso_U_33
_atom_site_aniso_U_12
_atom_site_aniso_U_13
_atom_site_aniso_U_23
_atom_site_aniso_type_symbol
Se1 0.02346(23) 0.0315(3) 0.0240(3) 0.00061(19) 0.0011(8) 0.0014(7) Se
Se2 0.0446(6) 0.0294(6) 0.0252(7) -0.0006(3) -0.0020(10) -0.0046(6) Se
Ge1 0.0263(11) 0.0235(11) 0.0212(13) 0.0016(3) 0.00000 0.00000 Ge
Se3 0.0423(7) 0.0323(7) 0.0287(8) 0.0018(3) 0.0003(8) -0.0098(6) Se
Ge2 0.0321(12) 0.0257(11) 0.0139(12) 0.0000(3) 0.00000 0.00000 Ge
N1 0.038(3) 0.036(3) 0.047(4) 0.0018(22) -0.002(5) -0.002(4) N
N3 0.046(3) 0.043(3) 0.053(4) -0.0045(25) 0.011(6) 0.002(4) N
N2 0.044(3) 0.034(3) 0.037(3) -0.0005(23) -0.006(4) 0.004(3) N
N4 0.041(4) 0.032(3) 0.059(4) -0.003(3) 0.003(3) -0.002(3) N

loop_
_atom_site_label
_atom_site_fract_x
_atom_site_fract_y
_atom_site_fract_z
_atom_site_U_iso_or_equiv
_atom_site_thermal_displace_type
_atom_site_calc_flag
_atom_site_refinement_flags
_atom_site_type_symbol
Se1 0.35986(4) 0.00673(5) 0.13547 0.0263(5) Uani . . Se
Se2 0.49018(8) -0.15314(11) 0.00474(13) 0.0330(6) Uani . . Se
Ge1 0.50000 0.00000 0.20966(22) 0.0236(11) Uani . S Ge
Se3 0.50708(7) 0.15495(13) 0.26500(13) 0.0345(7) Uani . . Se
Ge2 0.50000 0.00000 0.06067(21) 0.0239(12) Uani . S Ge
N1 0.3919(4) 0.7259(4) 0.1332(7) 0.040(3) Uani . . N
N3 0.8493(4) 0.2061(5) 0.1356(7) 0.047(4) Uani . . N
N2 0.4430(5) 0.6242(4) 0.1372(6) 0.038(3) Uani . . N
N4 0.8055(5) 0.2306(6) 0.0772(5) 0.044(4) Uani . . N
H1 0.727(7) 0.269(7) 0.086(4) 0.07(3) Uiso . . H
H2 0.415(8) 0.581(8) 0.167(5) 0.09(3) Uiso . . H
H3 0.804(9) 0.154(9) 0.151(6) 0.16(5) Uiso . . H
H4 0.421(7) 0.587(7) 0.105(4) 0.07(3) Uiso . . H
H5 0.394(8) 0.753(7) 0.166(4) 0.08(4) Uiso . . H
H6 0.856(6) 0.274(7) 0.152(4) 0.07(3) Uiso . . H
H7 0.851(7) 0.272(8) 0.062(4) 0.07(3) Uiso . . H
H8 0.431(6) 0.760(5) 0.099(3) 0.054(22) Uiso . . H
H9 0.800(5) 0.177(6) 0.060(3) 0.040(22) Uiso . . H
H10 0.526(11) 0.646(11) 0.161(7) 0.18(7) Uiso . . H

loop_
_atom_type_symbol
_atom_type_description
_atom_type_scat_dispersion_real
_atom_type_scat_dispersion_imag
_atom_type_scat_source
N ? 0.006 0.003 'International Tables Vol. IV Table 2.2B'
H ? 0.000 0.000 'International Tables Vol. IV Table 2.2B'
Ge ? 0.155 1.800 'International Tables Vol. IV Table 2.2B'
Se ? -0.093 2.226 'International Tables Vol. IV Table 2.2B'

loop_
_geom_angle_atom_site_label_1
_geom_angle_atom_site_label_2
_geom_angle_atom_site_label_3
_geom_angle
Ge1 Se1 Ge2 85.06(12)
Se1 Ge1 Se1a 95.17(17)
Se1 Ge1 Se3 110.64(5)
Se1 Ge1 Se3a 110.82(5)
Se1a Ge1 Se3 110.82(5)
Se1a Ge1 Se3a 110.64(5)
Se3 Ge1 Se3a 116.71(22)
Se1 Ge2 Se1a 94.71(16)
Se1 Ge2 Se2 110.55(5)
Se1 Ge2 Se2a 111.78(5)
Se1a Ge2 Se2 111.78(5)
Se1a Ge2 Se2a 110.55(5)
Se2 Ge2 Se2a 115.60(21)
N2 N1 H5 108(7)
N2 N1 H8 102(4)
H5 N1 H8 118(8)
N4 N3 H3 103(8)
N4 N3 H6 100(5)
H3 N3 H6 124(9)
N1 N2 H2 113(6)
N1 N2 H4 106(6)
N1 N2 H10 102(7)
H2 N2 H4 97(8)
H2 N2 H10 99(9)
H4 N2 H10 137(9)
N3 N4 H1 105(5)
N3 N4 H7 102(6)
N3 N4 H9 106(5)
H1 N4 H7 113(7)
H1 N4 H9 112(7)
H7 N4 H9 114(8)
N2 H2 H4 40(6)
N2 H4 H2 41(6)
N1 H5 H8 34(5)
N4 H7 H9 31(5)
N1 H8 H5 27(4)
N4 H9 H7 34(5)

loop_
_geom_bond_atom_site_label_1
_geom_bond_atom_site_label_2
_geom_bond_distance
Se1 Ge1 2.415(3)
Se1 Ge2 2.424(3)
Se2 Ge2 2.305(3)
Ge1 Se1a 2.415(3)
Ge1 Se3 2.316(3)
Ge1 Se3a 2.316(3)
Ge2 Se1a 2.424(3)
Ge2 Se2a 2.305(3)
N1 N2 1.450(7)
N1 H5 0.80(9)
N1 H8 1.01(8)
N3 N4 1.433(17)
N3 H3 0.94(13)
N3 H6 0.94(9)
N2 H2 0.93(11)
N2 H4 0.90(9)
N2 H10 1.21(13)
N4 H1 1.12(9)
N4 H7 0.85(10)
N4 H9 0.79(7)

loop_
_geom_contact_atom_site_label_1
_geom_contact_atom_site_label_2
_geom_contact_distance
_geom_contact_site_symmetry_1
_geom_contact_site_symmetry_2
_geom_contact_publ_flag
? ? ? ? ? ?
